data_2103091
loop_
_publ_author_name
'Baikie, T'
'Ferraris, C'
'Klooster, W.T'
'Madhavi, S'
'Pramana, S.S'
'Pring, A'
'Schmidt, G'
'White, T.J'

_publ_section_title
;
 Crystal chemistry of mimetite, Pb~10~(AsO~4~)~6~Cl~1.48~O~0.26~, and
 finnemanite, Pb~10~(AsO~3~)~6~Cl~2~
;
_journal_coeditor_code LM5013
_journal_issue 1
_journal_name_full 'Acta Crystallographica Section B'
_journal_page_first 34
_journal_page_last 41
_journal_paper_doi 10.1107/S0108768107066402
_journal_volume 64
_journal_year 2008
_chemical_formula_sum 'As6 Cl1.48 O24.26 Pb10'
_chemical_formula_weight 2962.160
_space_group_IT_number 176
_symmetry_cell_setting hexagonal
_symmetry_space_group_name_Hall '-P 6c'
_symmetry_space_group_name_H-M 'P 63/m'
_cell_angle_alpha 90
_cell_angle_beta 90
_cell_angle_gamma 120
_cell_formula_units_Z 1
_cell_length_a 10.2055(2)
_cell_length_b 10.2055(2)
_cell_length_c 7.4483(2)
_cell_measurement_reflns_used 255
_cell_measurement_temperature 298
_cell_volume 671.83(3)
_computing_cell_refinement 'TOPAS (Bruker, 2005)'
_computing_data_collection 'Shimadzu XRD 6000'
_computing_data_reduction 'TOPAS (Bruker, 2005)'
_computing_molecular_graphics
;ATOMS (Shape, 2004),
GFOURIER (Gonzales-Platas, J. & Rodriguez-Carvajal, J. (2006)
;
_computing_structure_refinement 'TOPAS (Bruker, 2005)'
_computing_structure_solution 'TOPAS (Bruker, 2005)'
_diffrn_ambient_temperature 300
_diffrn_measurement_device_type local
_diffrn_radiation_monochromator 'Ge 115'
_diffrn_radiation_probe neutron
_diffrn_radiation_type neutron
_diffrn_radiation_wavelength 1.8834
_diffrn_reflns_limit_h_max 8
_diffrn_reflns_limit_h_min 0
_diffrn_reflns_limit_k_max 8
_diffrn_reflns_limit_k_min 0
_diffrn_reflns_limit_l_max 7
_diffrn_reflns_limit_l_min 0
_exptl_absorpt_coefficient_mu 0.0099
_exptl_crystal_density_diffrn 7.3215
_exptl_crystal_density_method 'not measured'
_exptl_crystal_F_000 288.5
_refine_ls_goodness_of_fit_all 0.65
_refine_ls_matrix_type full
_refine_ls_number_constraints 1
_refine_ls_number_parameters 45
_refine_ls_number_restraints 0
_refine_ls_weighting_scheme sigma
_cod_data_source_file lm5013.cif
_cod_data_source_block As6Cl1.48O24.26Pb10_298K
_cod_original_formula_sum As6Cl1.48O24.26Pb10
_cod_database_code 2103091

loop_
_symmetry_equiv_pos_site_id
_symmetry_equiv_pos_as_xyz
1 '-x, -y, -z'
2 '-x, -y, z+1/2'
3 '-x+y, -x, -z+1/2'
4 '-x+y, -x, z'
5 '-y, x-y, -z+1/2'
6 '-y, x-y, z'
7 'y, -x+y, -z'
8 'y, -x+y, z+1/2'
9 'x-y, x, -z'
10 'x-y, x, z+1/2'
11 'x, y, -z+1/2'
12 'x, y, z'

loop_
_atom_site_type_symbol
_atom_site_label
_atom_site_fract_x
_atom_site_fract_y
_atom_site_fract_z
_atom_site_occupancy
Pb Pb1 0.3333333 0.6666667 0.0073(4) 1
Pb Pb2 0.2491(2) 0.0027(3) 0.25 1
As As1 0.4060(3) 0.3822(3) 0.25 1
O O1 0.3268(4) 0.4932(4) 0.25 1
O O2 0.5965(4) 0.4851(5) 0.21930(10) 0.5
O O3a 0.3306(6) 0.2444(6) 0.0917(6) 0.5
O O3b 0.3847(6) 0.2953(6) 0.05010(10) 0.5
O O4 0 0 0.25 0.13
Cl Cl1 0 0 0 0.74

loop_
_atom_type_symbol
_atom_type_scat_source
Pb 'International Tables for Crystallography Volume C'
As 'International Tables for Crystallography Volume C'
O 'International Tables for Crystallography Volume C'
Cl 'International Tables for Crystallography Volume C'
